data_7112183
loop_
_publ_author_name
'Xiao-Jing Yang'
'Song-Song Bao'
'Min Ren'
'Norihisa Hoshino'
'Tomoyuki Akutagawa'
'Li-Min Zheng'

_publ_section_title
;
 Polar metal phosphonate containing unusual mu/4-OH bridged double chains
 showing canted antiferromagnetism with large coercivity
;
_journal_name_full Chem.Commun.
_journal_page_first 3979
_journal_paper_doi 10.1039/C3CC45976d
_journal_volume 50
_journal_year 2014
_chemical_formula_sum 'C16 H14 Cu4 O12 P2'
_chemical_formula_weight 714.37
_chemical_name_systematic
;
?
;
_space_group_IT_number 29
_symmetry_cell_setting orthorhombic
_symmetry_space_group_name_Hall 'P 2c -2ac'
_symmetry_space_group_name_H-M 'P c a 21'
_atom_sites_solution_hydrogens geom
_atom_sites_solution_primary direct
_atom_sites_solution_secondary difmap
_audit_creation_method SHELXL-97
_cell_angle_alpha 90.00
_cell_angle_beta 90.00
_cell_angle_gamma 90.00
_cell_formula_units_Z 4
_cell_length_a 9.917(6)
_cell_length_b 7.450(4)
_cell_length_c 28.101(16)
_cell_measurement_reflns_used 3433
_cell_measurement_temperature 293(2)
_cell_measurement_theta_max 25.00
_cell_measurement_theta_min 2.73
_cell_volume 2076(2)
_computing_cell_refinement 'Bruker SMART'
_computing_data_collection 'Bruker SMART'
_computing_data_reduction 'Bruker SAINT'
_computing_molecular_graphics 'Bruker SHELXTL'
_computing_publication_material 'Bruker SHELXTL'
_computing_structure_refinement 'SHELXL-97 (Sheldrick, 1997)'
_computing_structure_solution 'SHELXS-97 (Sheldrick, 1990)'
_diffrn_ambient_temperature 293(2)
_diffrn_measured_fraction_theta_full 0.999
_diffrn_measured_fraction_theta_max 0.999
_diffrn_measurement_device_type 'CCD area detector'
_diffrn_measurement_method 'phi and omega scans'
_diffrn_radiation_monochromator graphite
_diffrn_radiation_source 'fine-focus sealed tube'
_diffrn_radiation_type MoK\a
_diffrn_radiation_wavelength 0.71073
_diffrn_reflns_av_R_equivalents 0.0959
_diffrn_reflns_av_sigmaI/netI 0.0833
_diffrn_reflns_limit_h_max 11
_diffrn_reflns_limit_h_min -11
_diffrn_reflns_limit_k_max 8
_diffrn_reflns_limit_k_min -7
_diffrn_reflns_limit_l_max 33
_diffrn_reflns_limit_l_min -29
_diffrn_reflns_number 9685
_diffrn_reflns_theta_full 25.00
_diffrn_reflns_theta_max 25.00
_diffrn_reflns_theta_min 2.73
_exptl_absorpt_coefficient_mu 4.262
_exptl_absorpt_correction_T_max 0.653
_exptl_absorpt_correction_T_min 0.180
_exptl_absorpt_correction_type multi-scan
_exptl_absorpt_process_details 'SADABS, Bruker(2000)'
_exptl_crystal_colour blue
_exptl_crystal_density_diffrn 2.285
_exptl_crystal_density_method 'not measured'
_exptl_crystal_description sheet
_exptl_crystal_F_000 1408
_exptl_crystal_size_max 0.4
_exptl_crystal_size_mid 0.1
_exptl_crystal_size_min 0.1
_refine_diff_density_max 1.144
_refine_diff_density_min -0.676
_refine_diff_density_rms 0.143
_refine_ls_abs_structure_details 'Flack H D (1983), Acta Cryst. A39, 876-881'
_refine_ls_abs_structure_Flack 0.59(3)
_refine_ls_extinction_method none
_refine_ls_goodness_of_fit_ref 0.952
_refine_ls_hydrogen_treatment constr
_refine_ls_matrix_type full
_refine_ls_number_parameters 308
_refine_ls_number_reflns 3433
_refine_ls_number_restraints 43
_refine_ls_restrained_S_all 0.955
_refine_ls_R_factor_all 0.0552
_refine_ls_R_factor_gt 0.0437
_refine_ls_shift/su_max 0.000
_refine_ls_shift/su_mean 0.000
_refine_ls_structure_factor_coef Fsqd
_refine_ls_weighting_details 'calc w=1/[\s^2^(Fo^2^)+(0.0482P)^2^+0.0000P] where P=(Fo^2^+2Fc^2^)/3'
_refine_ls_weighting_scheme calc
_refine_ls_wR_factor_gt 0.0993
_refine_ls_wR_factor_ref 0.1038
_reflns_number_gt 2788
_reflns_number_total 3433
_reflns_threshold_expression >2sigma(I)
_cod_data_source_file c3cc45976d2.cif
_cod_data_source_block a2
_cod_database_code 7112183

loop_
_symmetry_equiv_pos_as_xyz
'x, y, z'
'-x, -y, z+1/2'
'-x+1/2, y, z+1/2'
'x+1/2, -y, z'

loop_
_atom_site_label
_atom_site_type_symbol
_atom_site_fract_x
_atom_site_fract_y
_atom_site_fract_z
_atom_site_U_iso_or_equiv
_atom_site_adp_type
_atom_site_occupancy
_atom_site_symmetry_multiplicity
_atom_site_calc_flag
_atom_site_refinement_flags
Cu1 Cu 0.27578(10) 0.15274(14) 0.43960(5) 0.0143(3) Uani 1 1 d .
Cu2 Cu 0.49340(10) 0.34708(14) 0.49360(6) 0.0161(3) Uani 1 1 d .
Cu3 Cu 0.45360(10) 0.50821(14) 0.39636(5) 0.0146(3) Uani 1 1 d .
Cu4 Cu 0.31478(11) -0.00776(14) 0.53689(5) 0.0137(3) Uani 1 1 d .
P1 P 0.7007(2) 1.2303(3) 0.39530(10) 0.0144(5) Uani 1 1 d U
P2 P 0.5683(2) 0.7299(4) 0.53786(12) 0.0162(6) Uani 1 1 d U
C1 C 0.7237(9) 0.8117(12) 0.3214(3) 0.0151(19) Uani 1 1 d U
C2 C 0.8048(9) 0.7054(14) 0.2927(4) 0.020(2) Uani 1 1 d .
H2 H 0.8027 0.5810 0.2953 0.024 Uiso 1 1 calc R
C3 C 0.8896(10) 0.7888(15) 0.2598(4) 0.029(2) Uani 1 1 d U
H3 H 0.9462 0.7186 0.2411 0.035 Uiso 1 1 calc R
C4 C 0.8916(11) 0.9719(16) 0.2545(4) 0.029(2) Uani 1 1 d U
H4 H 0.9486 1.0248 0.2323 0.035 Uiso 1 1 calc R
C5 C 0.8061(10) 1.0797(18) 0.2830(4) 0.026(2) Uani 1 1 d U
H5 H 0.8073 1.2038 0.2795 0.031 Uiso 1 1 calc R
C6 C 0.7194(10) 1.0008(13) 0.3166(5) 0.018(3) Uani 1 1 d .
C7 C 0.6332(8) 0.7177(13) 0.3561(3) 0.0149(16) Uani 1 1 d U
C8 C 0.6247(9) 1.1202(13) 0.3447(4) 0.020(2) Uani 1 1 d .
H8A H 0.5495 1.0482 0.3558 0.024 Uiso 1 1 calc R
H8B H 0.5888 1.2113 0.3235 0.024 Uiso 1 1 calc R
C9 C 0.5472(9) 0.3114(13) 0.6120(3) 0.017(2) Uani 1 1 d .
C10 C 0.4651(9) 0.2063(14) 0.6425(4) 0.019(2) Uani 1 1 d .
H14 H 0.4689 0.0818 0.6407 0.023 Uiso 1 1 calc R
C11 C 0.3819(9) 0.2848(15) 0.6740(4) 0.027(2) Uani 1 1 d .
H9 H 0.3274 0.2151 0.6936 0.032 Uiso 1 1 calc R
C12 C 0.3781(11) 0.4707(15) 0.6771(5) 0.032(3) Uani 1 1 d .
H10 H 0.3185 0.5255 0.6981 0.038 Uiso 1 1 calc R
C13 C 0.4601(10) 0.5729(16) 0.6498(4) 0.025(2) Uani 1 1 d .
H11 H 0.4578 0.6970 0.6534 0.030 Uiso 1 1 calc R
C14 C 0.5475(9) 0.4996(11) 0.6166(5) 0.014(3) Uani 1 1 d .
C15 C 0.6359(9) 0.2183(13) 0.5771(4) 0.016(2) Uani 1 1 d .
C16 C 0.6423(9) 0.6173(13) 0.5889(3) 0.017(2) Uani 1 1 d .
H16A H 0.7172 0.5444 0.5779 0.020 Uiso 1 1 calc R
H16B H 0.6786 0.7076 0.6102 0.020 Uiso 1 1 calc R
O1 O 0.6297(6) 0.7647(9) 0.3991(3) 0.0142(14) Uani 1 1 d U
O2 O 0.5621(6) 0.5882(9) 0.3411(2) 0.0169(14) Uani 1 1 d U
O3 O 0.7505(6) 1.1027(8) 0.4327(3) 0.0177(10) Uani 1 1 d U
O4 O 0.5894(6) 1.3435(9) 0.4194(2) 0.0181(15) Uani 1 1 d .
O5 O 0.8117(6) 1.3461(10) 0.3740(3) 0.0257(17) Uani 1 1 d .
O6 O 0.7085(6) 0.0868(9) 0.5922(2) 0.0168(15) Uani 1 1 d .
O7 O 0.6412(6) 0.2653(9) 0.5339(3) 0.0197(15) Uani 1 1 d .
O8 O 0.6795(6) 0.8433(9) 0.5138(2) 0.0171(15) Uani 1 1 d .
O9 O 0.4575(6) 0.8456(10) 0.5594(3) 0.0259(18) Uani 1 1 d .
O10 O 0.5149(6) 0.6001(8) 0.5013(3) 0.0204(10) Uani 1 1 d U
O11 O 0.3431(6) 0.3976(8) 0.4476(2) 0.0153(14) Uani 1 1 d .
H11A H 0.2751 0.4796 0.4605 0.018 Uiso 1 1 calc R
O12 O 0.4258(5) 0.1032(8) 0.4857(2) 0.0142(14) Uani 1 1 d .
H12A H 0.4938 0.0210 0.4728 0.017 Uiso 1 1 calc R

loop_
_atom_site_aniso_label
_atom_site_aniso_U_11
_atom_site_aniso_U_22
_atom_site_aniso_U_33
_atom_site_aniso_U_23
_atom_site_aniso_U_13
_atom_site_aniso_U_12
Cu1 0.0095(5) 0.0139(6) 0.0195(6) 0.0021(6) -0.0033(5) -0.0036(5)
Cu2 0.0126(6) 0.0147(6) 0.0210(6) 0.0033(6) -0.0035(5) -0.0036(5)
Cu3 0.0091(5) 0.0134(8) 0.0214(9) 0.0038(5) 0.0004(5) 0.0016(5)
Cu4 0.0103(6) 0.0120(8) 0.0186(8) 0.0042(5) 0.0018(5) 0.0001(5)
P1 0.0074(11) 0.0134(13) 0.0223(13) -0.0018(11) -0.0057(10) 0.0010(9)
P2 0.0115(12) 0.0137(13) 0.0235(14) 0.0024(12) -0.0030(11) -0.0027(10)
C1 0.008(4) 0.018(4) 0.020(4) 0.006(4) -0.007(4) -0.005(4)
C2 0.015(5) 0.027(6) 0.017(6) -0.006(4) 0.000(4) -0.002(4)
C3 0.023(4) 0.045(5) 0.021(5) -0.004(4) 0.005(4) -0.006(4)
C4 0.025(4) 0.043(5) 0.019(4) 0.001(4) 0.006(3) -0.009(4)
C5 0.025(4) 0.035(5) 0.019(5) 0.002(4) 0.001(4) -0.011(4)
C6 0.012(5) 0.021(9) 0.020(9) 0.002(4) -0.005(5) -0.007(4)
C7 0.007(3) 0.017(3) 0.021(3) 0.005(3) -0.002(3) -0.001(3)
C8 0.019(6) 0.020(6) 0.020(5) 0.006(4) -0.004(4) -0.008(4)
C9 0.007(4) 0.025(6) 0.018(5) -0.002(4) -0.004(4) 0.003(4)
C10 0.012(5) 0.020(6) 0.025(6) 0.001(4) 0.000(4) -0.001(4)
C11 0.020(5) 0.039(6) 0.021(6) 0.008(5) 0.006(5) 0.003(5)
C12 0.026(6) 0.039(7) 0.030(7) -0.010(5) 0.006(5) 0.009(5)
C13 0.025(6) 0.019(6) 0.031(6) -0.003(5) -0.006(5) 0.003(5)
C14 0.019(5) 0.011(7) 0.011(8) 0.003(4) -0.002(4) 0.004(4)
C15 0.007(4) 0.015(5) 0.028(6) -0.001(4) 0.002(4) 0.004(4)
C16 0.009(5) 0.020(6) 0.021(5) 0.000(4) -0.007(4) 0.001(4)
O1 0.008(3) 0.015(3) 0.019(3) 0.003(3) -0.002(3) 0.002(2)
O2 0.012(3) 0.019(3) 0.020(3) 0.002(3) 0.000(3) -0.003(3)
O3 0.0142(19) 0.017(2) 0.022(2) 0.0029(19) -0.0107(18) 0.0038(18)
O4 0.015(3) 0.015(4) 0.024(4) 0.007(3) 0.002(3) 0.004(3)
O5 0.016(4) 0.032(4) 0.029(4) -0.014(3) 0.008(3) -0.014(3)
O6 0.007(3) 0.016(4) 0.027(4) 0.000(3) 0.000(3) 0.000(3)
O7 0.017(4) 0.023(4) 0.020(4) 0.006(3) -0.001(3) 0.006(3)
O8 0.010(3) 0.019(4) 0.023(4) -0.003(3) 0.006(3) -0.003(3)
O9 0.011(3) 0.032(5) 0.035(5) 0.011(3) 0.009(3) 0.006(3)
O10 0.020(2) 0.017(2) 0.024(2) -0.0011(19) -0.0066(19) -0.0080(18)
O11 0.011(3) 0.016(3) 0.020(4) 0.000(3) 0.000(3) 0.001(3)
O12 0.003(3) 0.016(4) 0.023(4) -0.002(3) 0.003(3) -0.001(3)

loop_
_atom_type_symbol
_atom_type_description
_atom_type_scat_dispersion_real
_atom_type_scat_dispersion_imag
_atom_type_scat_source
C C 0.0033 0.0016 'International Tables Vol C Tables 4.2.6.8 and 6.1.1.4'
Cu Cu 0.3201 1.2651 'International Tables Vol C Tables 4.2.6.8 and 6.1.1.4'
O O 0.0106 0.0060 'International Tables Vol C Tables 4.2.6.8 and 6.1.1.4'
P P 0.1023 0.0942 'International Tables Vol C Tables 4.2.6.8 and 6.1.1.4'
H H 0.0000 0.0000 'International Tables Vol C Tables 4.2.6.8 and 6.1.1.4'

loop_
_geom_angle_atom_site_label_1
_geom_angle_atom_site_label_2
_geom_angle_atom_site_label_3
_geom_angle
_geom_angle_site_symmetry_1
_geom_angle_site_symmetry_3
O3 Cu1 O1 99.0(3) 4_465 4_465
O3 Cu1 O11 167.4(3) 4_465 .
O1 Cu1 O11 91.5(3) 4_465 .
O3 Cu1 O12 88.8(3) 4_465 .
O1 Cu1 O12 171.6(3) 4_465 .
O11 Cu1 O12 81.0(2) . .
O3 Cu1 O8 92.8(3) 4_465 4_465
O1 Cu1 O8 102.6(3) 4_465 4_465
O11 Cu1 O8 91.5(3) . 4_465
O12 Cu1 O8 74.0(2) . 4_465
O3 Cu1 Cu4 73.5(2) 4_465 .
O1 Cu1 Cu4 138.9(2) 4_465 .
O11 Cu1 Cu4 102.84(19) . .
O12 Cu1 Cu4 40.99(17) . .
O8 Cu1 Cu4 39.88(15) 4_465 .
O3 Cu1 Cu2 128.2(2) 4_465 .
O1 Cu1 Cu2 132.7(2) 4_465 .
O11 Cu1 Cu2 41.26(18) . .
O12 Cu1 Cu2 39.77(17) . .
O8 Cu1 Cu2 80.44(16) 4_465 .
Cu4 Cu1 Cu2 68.95(4) . .
O10 Cu2 O7 99.1(3) . .
O10 Cu2 O12 166.3(3) . .
O7 Cu2 O12 91.9(3) . .
O10 Cu2 O11 88.3(3) . .
O7 Cu2 O11 171.9(3) . .
O12 Cu2 O11 81.1(2) . .
O10 Cu2 O4 93.9(3) . 1_545
O7 Cu2 O4 102.3(3) . 1_545
O12 Cu2 O4 91.6(3) . 1_545
O11 Cu2 O4 74.0(2) . 1_545
O10 Cu2 Cu1 127.8(2) . .
O7 Cu2 Cu1 133.0(2) . .
O12 Cu2 Cu1 41.18(18) . .
O11 Cu2 Cu1 39.95(17) . .
O4 Cu2 Cu1 80.42(17) 1_545 .
O10 Cu2 Cu3 74.0(2) . .
O7 Cu2 Cu3 138.6(2) . .
O12 Cu2 Cu3 102.9(2) . .
O11 Cu2 Cu3 40.87(17) . .
O4 Cu2 Cu3 39.95(15) 1_545 .
Cu1 Cu2 Cu3 68.91(5) . .
O5 Cu3 O4 175.6(3) 4_475 1_545
O5 Cu3 O2 88.4(3) 4_475 .
O4 Cu3 O2 94.3(3) 1_545 .
O5 Cu3 O11 93.9(3) 4_475 .
O4 Cu3 O11 83.0(3) 1_545 .
O2 Cu3 O11 172.6(3) . .
O5 Cu3 Cu2 129.0(2) 4_475 .
O4 Cu3 Cu2 49.59(19) 1_545 .
O2 Cu3 Cu2 139.48(18) . .
O11 Cu3 Cu2 41.37(18) . .
O9 Cu4 O8 175.5(3) 1_545 4_465
O9 Cu4 O6 87.9(3) 1_545 4_455
O8 Cu4 O6 94.8(3) 4_465 4_455
O9 Cu4 O12 93.9(3) 1_545 .
O8 Cu4 O12 83.0(2) 4_465 .
O6 Cu4 O12 172.2(3) 4_455 .
O9 Cu4 Cu1 128.9(2) 1_545 .
O8 Cu4 Cu1 49.64(19) 4_465 .
O6 Cu4 Cu1 140.16(18) 4_455 .
O12 Cu4 Cu1 41.37(17) . .
O3 P1 O5 113.4(4) . .
O3 P1 O4 105.9(4) . .
O5 P1 O4 112.3(4) . .
O3 P1 C8 113.7(4) . .
O5 P1 C8 104.5(4) . .
O4 P1 C8 107.1(4) . .
O10 P2 O9 112.4(4) . .
O10 P2 O8 107.6(4) . .
O9 P2 O8 112.3(4) . .
O10 P2 C16 112.6(4) . .
O9 P2 C16 103.9(4) . .
O8 P2 C16 108.0(4) . .
C2 C1 C6 122.1(10) . .
C2 C1 C7 117.3(8) . .
C6 C1 C7 120.5(9) . .
C1 C2 C3 118.7(10) . .
C1 C2 H2 120.7 . .
C3 C2 H2 120.6 . .
C4 C3 C2 121.5(10) . .
C4 C3 H3 119.2 . .
C2 C3 H3 119.2 . .
C3 C4 C5 119.6(11) . .
C3 C4 H4 120.2 . .
C5 C4 H4 120.2 . .
C6 C5 C4 120.6(11) . .
C6 C5 H5 119.7 . .
C4 C5 H5 119.7 . .
C5 C6 C1 117.4(11) . .
C5 C6 C8 118.9(9) . .
C1 C6 C8 123.7(10) . .
O1 C7 O2 121.0(8) . .
O1 C7 C1 120.8(8) . .
O2 C7 C1 118.2(9) . .
C6 C8 P1 114.7(7) . .
C6 C8 H8A 108.6 . .
P1 C8 H8A 108.6 . .
C6 C8 H8B 108.6 . .
P1 C8 H8B 108.6 . .
H8A C8 H8B 107.6 . .
C14 C9 C10 119.7(9) . .
C14 C9 C15 121.5(9) . .
C10 C9 C15 118.7(8) . .
C11 C10 C9 120.7(10) . .
C11 C10 H14 119.6 . .
C9 C10 H14 119.6 . .
C10 C11 C12 119.4(10) . .
C10 C11 H9 120.3 . .
C12 C11 H9 120.3 . .
C13 C12 C11 120.7(11) . .
C13 C12 H10 119.7 . .
C11 C12 H10 119.7 . .
C12 C13 C14 122.4(11) . .
C12 C13 H11 118.8 . .
C14 C13 H11 118.8 . .
C13 C14 C9 116.9(10) . .
C13 C14 C16 120.6(8) . .
C9 C14 C16 122.3(10) . .
O7 C15 O6 120.3(8) . .
O7 C15 C9 121.8(8) . .
O6 C15 C9 117.9(9) . .
C14 C16 P2 115.1(7) . .
C14 C16 H16A 108.5 . .
P2 C16 H16A 108.5 . .
C14 C16 H16B 108.5 . .
P2 C16 H16B 108.5 . .
H16A C16 H16B 107.5 . .
C7 O1 Cu1 129.0(6) . 4_565
C7 O2 Cu3 105.7(6) . .
P1 O3 Cu1 137.5(4) . 4_565
P1 O4 Cu3 134.2(4) . 1_565
P1 O4 Cu2 134.5(4) . 1_565
Cu3 O4 Cu2 90.5(2) 1_565 1_565
P1 O5 Cu3 137.4(5) . 4_575
C15 O6 Cu4 105.4(6) . 4
C15 O7 Cu2 127.8(6) . .
P2 O8 Cu4 134.1(4) . 4_565
P2 O8 Cu1 134.6(4) . 4_565
Cu4 O8 Cu1 90.5(2) 4_565 4_565
P2 O9 Cu4 137.1(5) . 1_565
P2 O10 Cu2 138.6(4) . .
Cu1 O11 Cu3 119.5(3) . .
Cu1 O11 Cu2 98.8(3) . .
Cu3 O11 Cu2 97.8(2) . .
Cu1 O11 H11A 112.9 . .
Cu3 O11 H11A 112.9 . .
Cu2 O11 H11A 112.9 . .
Cu2 O12 Cu4 119.6(3) . .
Cu2 O12 Cu1 99.0(3) . .
Cu4 O12 Cu1 97.6(2) . .
Cu2 O12 H12A 112.8 . .
Cu4 O12 H12A 112.8 . .
Cu1 O12 H12A 112.8 . .

loop_
_geom_bond_atom_site_label_1
_geom_bond_atom_site_label_2
_geom_bond_distance
_geom_bond_site_symmetry_2
Cu1 O3 1.929(7) 4_465
Cu1 O1 1.942(7) 4_465
Cu1 O11 1.955(6) .
Cu1 O12 2.007(6) .
Cu1 O8 2.293(6) 4_465
Cu1 Cu4 3.009(3) .
Cu1 Cu2 3.0095(17) .
Cu2 O10 1.910(7) .
Cu2 O7 1.949(6) .
Cu2 O12 1.949(6) .
Cu2 O11 2.008(6) .
Cu2 O4 2.293(6) 1_545
Cu2 Cu3 3.011(3) .
Cu3 O5 1.885(6) 4_475
Cu3 O4 1.933(6) 1_545
Cu3 O2 1.982(7) .
Cu3 O11 1.988(6) .
Cu4 O9 1.897(7) 1_545
Cu4 O8 1.929(6) 4_465
Cu4 O6 1.968(7) 4_455
Cu4 O12 1.991(6) .
P1 O3 1.501(7) .
P1 O5 1.520(7) .
P1 O4 1.546(6) .
P1 C8 1.807(10) .
P2 O10 1.506(7) .
P2 O9 1.522(7) .
P2 O8 1.546(7) .
P2 C16 1.816(9) .
C1 C2 1.387(13) .
C1 C6 1.416(13) .
C1 C7 1.499(12) .
C2 C3 1.394(14) .
C2 H2 0.9300 .
C3 C4 1.372(16) .
C3 H3 0.9300 .
C4 C5 1.416(16) .
C4 H4 0.9300 .
C5 C6 1.406(16) .
C5 H5 0.9300 .
C6 C8 1.515(15) .
C7 O1 1.260(12) .
C7 O2 1.268(11) .
C8 H8A 0.9700 .
C8 H8B 0.9700 .
C9 C14 1.408(12) .
C9 C10 1.418(13) .
C9 C15 1.489(13) .
C10 C11 1.343(13) .
C10 H14 0.9300 .
C11 C12 1.388(14) .
C11 H9 0.9300 .
C12 C13 1.353(16) .
C12 H10 0.9300 .
C13 C14 1.385(16) .
C13 H11 0.9300 .
C14 C16 1.503(14) .
C15 O7 1.265(12) .
C15 O6 1.288(11) .
C16 H16A 0.9700 .
C16 H16B 0.9700 .
O1 Cu1 1.942(7) 4_565
O3 Cu1 1.929(6) 4_565
O4 Cu3 1.933(6) 1_565
O4 Cu2 2.293(6) 1_565
O5 Cu3 1.885(6) 4_575
O6 Cu4 1.968(7) 4
O8 Cu4 1.929(6) 4_565
O8 Cu1 2.293(6) 4_565
O9 Cu4 1.896(7) 1_565
O11 H11A 0.9800 .
O12 H12A 0.9800 .

loop_
_geom_torsion_atom_site_label_1
_geom_torsion_atom_site_label_2
_geom_torsion_atom_site_label_3
_geom_torsion_atom_site_label_4
_geom_torsion
_geom_torsion_site_symmetry_1
_geom_torsion_site_symmetry_4
O3 Cu1 Cu2 O10 -178.4(5) 4_465 .
O1 Cu1 Cu2 O10 6.0(4) 4_465 .
O11 Cu1 Cu2 O10 11.0(4) . .
O12 Cu1 Cu2 O10 -168.8(4) . .
O8 Cu1 Cu2 O10 -92.4(3) 4_465 .
Cu4 Cu1 Cu2 O10 -132.1(3) . .
O3 Cu1 Cu2 O7 -3.9(4) 4_465 .
O1 Cu1 Cu2 O7 -179.5(5) 4_465 .
O11 Cu1 Cu2 O7 -174.4(4) . .
O12 Cu1 Cu2 O7 5.8(4) . .
O8 Cu1 Cu2 O7 82.2(3) 4_465 .
Cu4 Cu1 Cu2 O7 42.5(3) . .
O3 Cu1 Cu2 O12 -9.7(4) 4_465 .
O1 Cu1 Cu2 O12 174.7(4) 4_465 .
O11 Cu1 Cu2 O12 179.8(5) . .
O8 Cu1 Cu2 O12 76.4(3) 4_465 .
Cu4 Cu1 Cu2 O12 36.7(3) . .
O3 Cu1 Cu2 O11 170.5(4) 4_465 .
O1 Cu1 Cu2 O11 -5.1(4) 4_465 .
O12 Cu1 Cu2 O11 -179.8(5) . .
O8 Cu1 Cu2 O11 -103.4(3) 4_465 .
Cu4 Cu1 Cu2 O11 -143.1(3) . .
O3 Cu1 Cu2 O4 94.0(3) 4_465 1_545
O1 Cu1 Cu2 O4 -81.6(3) 4_465 1_545
O11 Cu1 Cu2 O4 -76.5(3) . 1_545
O12 Cu1 Cu2 O4 103.7(3) . 1_545
O8 Cu1 Cu2 O4 -179.9(3) 4_465 1_545
Cu4 Cu1 Cu2 O4 140.37(17) . 1_545
O3 Cu1 Cu2 Cu3 133.8(3) 4_465 .
O1 Cu1 Cu2 Cu3 -41.8(3) 4_465 .
O11 Cu1 Cu2 Cu3 -36.7(3) . .
O12 Cu1 Cu2 Cu3 143.5(3) . .
O8 Cu1 Cu2 Cu3 -140.09(17) 4_465 .
Cu4 Cu1 Cu2 Cu3 -179.82(6) . .
O10 Cu2 Cu3 O5 -68.5(4) . 4_475
O7 Cu2 Cu3 O5 -154.1(4) . 4_475
O12 Cu2 Cu3 O5 97.7(3) . 4_475
O11 Cu2 Cu3 O5 38.1(4) . 4_475
O4 Cu2 Cu3 O5 174.5(4) 1_545 4_475
Cu1 Cu2 Cu3 O5 74.0(3) . 4_475
O10 Cu2 Cu3 O4 117.0(3) . 1_545
O7 Cu2 Cu3 O4 31.3(4) . 1_545
O12 Cu2 Cu3 O4 -76.8(3) . 1_545
O11 Cu2 Cu3 O4 -136.4(4) . 1_545
Cu1 Cu2 Cu3 O4 -100.5(3) . 1_545
O10 Cu2 Cu3 O2 84.6(4) . .
O7 Cu2 Cu3 O2 -1.0(5) . .
O12 Cu2 Cu3 O2 -109.2(4) . .
O11 Cu2 Cu3 O2 -168.8(4) . .
O4 Cu2 Cu3 O2 -32.3(4) 1_545 .
Cu1 Cu2 Cu3 O2 -132.9(3) . .
O10 Cu2 Cu3 O11 -106.6(3) . .
O7 Cu2 Cu3 O11 167.8(4) . .
O12 Cu2 Cu3 O11 59.6(3) . .
O4 Cu2 Cu3 O11 136.4(4) 1_545 .
Cu1 Cu2 Cu3 O11 35.9(3) . .
O3 Cu1 Cu4 O9 69.7(4) 4_465 1_545
O1 Cu1 Cu4 O9 154.4(4) 4_465 1_545
O11 Cu1 Cu4 O9 -97.9(4) . 1_545
O12 Cu1 Cu4 O9 -38.3(4) . 1_545
O8 Cu1 Cu4 O9 -174.5(4) 4_465 1_545
Cu2 Cu1 Cu4 O9 -74.0(3) . 1_545
O3 Cu1 Cu4 O8 -115.8(3) 4_465 4_465
O1 Cu1 Cu4 O8 -31.1(4) 4_465 4_465
O11 Cu1 Cu4 O8 76.6(3) . 4_465
O12 Cu1 Cu4 O8 136.2(4) . 4_465
Cu2 Cu1 Cu4 O8 100.5(3) . 4_465
O3 Cu1 Cu4 O6 -83.7(4) 4_465 4_455
O1 Cu1 Cu4 O6 1.1(5) 4_465 4_455
O11 Cu1 Cu4 O6 108.7(4) . 4_455
O12 Cu1 Cu4 O6 168.3(4) . 4_455
O8 Cu1 Cu4 O6 32.1(4) 4_465 4_455
Cu2 Cu1 Cu4 O6 132.7(3) . 4_455
O3 Cu1 Cu4 O12 108.0(3) 4_465 .
O1 Cu1 Cu4 O12 -167.2(4) 4_465 .
O11 Cu1 Cu4 O12 -59.6(3) . .
O8 Cu1 Cu4 O12 -136.2(4) 4_465 .
Cu2 Cu1 Cu4 O12 -35.6(3) . .
C6 C1 C2 C3 3.3(14) . .
C7 C1 C2 C3 179.7(9) . .
C1 C2 C3 C4 -1.8(15) . .
C2 C3 C4 C5 0.2(17) . .
C3 C4 C5 C6 -0.1(17) . .
C4 C5 C6 C1 1.5(16) . .
C4 C5 C6 C8 -177.0(11) . .
C2 C1 C6 C5 -3.1(16) . .
C7 C1 C6 C5 -179.4(9) . .
C2 C1 C6 C8 175.3(10) . .
C7 C1 C6 C8 -0.9(16) . .
C2 C1 C7 O1 130.7(9) . .
C6 C1 C7 O1 -52.9(13) . .
C2 C1 C7 O2 -48.2(11) . .
C6 C1 C7 O2 128.2(10) . .
C5 C6 C8 P1 -81.5(12) . .
C1 C6 C8 P1 100.1(11) . .
O3 P1 C8 C6 -62.9(9) . .
O5 P1 C8 C6 61.1(8) . .
O4 P1 C8 C6 -179.5(7) . .
C14 C9 C10 C11 3.7(15) . .
C15 C9 C10 C11 -178.9(9) . .
C9 C10 C11 C12 -1.0(16) . .
C10 C11 C12 C13 -2.1(18) . .
C11 C12 C13 C14 2.4(18) . .
C12 C13 C14 C9 0.3(16) . .
C12 C13 C14 C16 -176.6(11) . .
C10 C9 C14 C13 -3.3(15) . .
C15 C9 C14 C13 179.4(9) . .
C10 C9 C14 C16 173.6(10) . .
C15 C9 C14 C16 -3.7(16) . .
C14 C9 C15 O7 -50.2(13) . .
C10 C9 C15 O7 132.6(10) . .
C14 C9 C15 O6 129.7(10) . .
C10 C9 C15 O6 -47.6(12) . .
C13 C14 C16 P2 -81.1(13) . .
C9 C14 C16 P2 102.1(10) . .
O10 P2 C16 C14 -61.0(8) . .
O9 P2 C16 C14 60.8(8) . .
O8 P2 C16 C14 -179.8(7) . .
O2 C7 O1 Cu1 142.3(7) . 4_565
C1 C7 O1 Cu1 -36.6(12) . 4_565
O1 C7 O2 Cu3 3.2(10) . .
C1 C7 O2 Cu3 -177.9(6) . .
O5 Cu3 O2 C7 95.7(6) 4_475 .
O4 Cu3 O2 C7 -87.9(6) 1_545 .
O11 Cu3 O2 C7 -156.1(18) . .
Cu2 Cu3 O2 C7 -63.7(7) . .
O5 P1 O3 Cu1 -110.0(6) . 4_565
O4 P1 O3 Cu1 126.4(6) . 4_565
C8 P1 O3 Cu1 9.1(8) . 4_565
O3 P1 O4 Cu3 -168.1(5) . 1_565
O5 P1 O4 Cu3 67.7(6) . 1_565
C8 P1 O4 Cu3 -46.5(7) . 1_565
O3 P1 O4 Cu2 -1.5(6) . 1_565
O5 P1 O4 Cu2 -125.7(5) . 1_565
C8 P1 O4 Cu2 120.1(6) . 1_565
O3 P1 O5 Cu3 -49.2(8) . 4_575
O4 P1 O5 Cu3 70.8(7) . 4_575
C8 P1 O5 Cu3 -173.5(6) . 4_575
O7 C15 O6 Cu4 2.1(10) . 4
C9 C15 O6 Cu4 -177.8(7) . 4
O6 C15 O7 Cu2 142.4(7) . .
C9 C15 O7 Cu2 -37.7(12) . .
O10 Cu2 O7 C15 95.3(8) . .
O12 Cu2 O7 C15 -76.6(8) . .
O11 Cu2 O7 C15 -106.9(19) . .
O4 Cu2 O7 C15 -168.6(8) 1_545 .
Cu1 Cu2 O7 C15 -80.4(8) . .
Cu3 Cu2 O7 C15 171.4(6) . .
O10 P2 O8 Cu4 -168.4(5) . 4_565
O9 P2 O8 Cu4 67.3(6) . 4_565
C16 P2 O8 Cu4 -46.6(7) . 4_565
O10 P2 O8 Cu1 -1.8(6) . 4_565
O9 P2 O8 Cu1 -126.1(5) . 4_565
C16 P2 O8 Cu1 119.9(5) . 4_565
O10 P2 O9 Cu4 -50.7(8) . 1_565
O8 P2 O9 Cu4 70.8(8) . 1_565
C16 P2 O9 Cu4 -172.7(6) . 1_565
O9 P2 O10 Cu2 -112.9(6) . .
O8 P2 O10 Cu2 122.9(6) . .
C16 P2 O10 Cu2 4.0(8) . .
O7 Cu2 O10 P2 -27.6(7) . .
O12 Cu2 O10 P2 115.7(12) . .
O11 Cu2 O10 P2 155.4(7) . .
O4 Cu2 O10 P2 -130.7(6) 1_545 .
Cu1 Cu2 O10 P2 148.4(5) . .
Cu3 Cu2 O10 P2 -165.7(7) . .
O3 Cu1 O11 Cu3 67.7(14) 4_465 .
O1 Cu1 O11 Cu3 -79.6(4) 4_465 .
O12 Cu1 O11 Cu3 104.3(4) . .
O8 Cu1 O11 Cu3 177.8(3) 4_465 .
Cu4 Cu1 O11 Cu3 139.2(3) . .
Cu2 Cu1 O11 Cu3 104.1(4) . .
O3 Cu1 O11 Cu2 -36.4(14) 4_465 .
O1 Cu1 O11 Cu2 176.3(3) 4_465 .
O12 Cu1 O11 Cu2 0.1(3) . .
O8 Cu1 O11 Cu2 73.7(3) 4_465 .
Cu4 Cu1 O11 Cu2 35.1(2) . .
O5 Cu3 O11 Cu1 104.0(4) 4_475 .
O4 Cu3 O11 Cu1 -72.8(4) 1_545 .
O2 Cu3 O11 Cu1 -4(2) . .
Cu2 Cu3 O11 Cu1 -104.7(4) . .
O5 Cu3 O11 Cu2 -151.3(3) 4_475 .
O4 Cu3 O11 Cu2 31.9(3) 1_545 .
O2 Cu3 O11 Cu2 101(2) . .
O10 Cu2 O11 Cu1 -171.3(3) . .
O7 Cu2 O11 Cu1 31(2) . .
O12 Cu2 O11 Cu1 -0.1(3) . .
O4 Cu2 O11 Cu1 94.1(3) 1_545 .
Cu3 Cu2 O11 Cu1 121.5(4) . .
O10 Cu2 O11 Cu3 67.2(3) . .
O7 Cu2 O11 Cu3 -90.9(19) . .
O12 Cu2 O11 Cu3 -121.7(2) . .
O4 Cu2 O11 Cu3 -27.4(2) 1_545 .
Cu1 Cu2 O11 Cu3 -121.5(4) . .
O10 Cu2 O12 Cu4 -63.7(14) . .
O7 Cu2 O12 Cu4 80.0(4) . .
O11 Cu2 O12 Cu4 -104.1(3) . .
O4 Cu2 O12 Cu4 -177.6(3) 1_545 .
Cu1 Cu2 O12 Cu4 -104.2(4) . .
Cu3 Cu2 O12 Cu4 -138.9(3) . .
O10 Cu2 O12 Cu1 40.5(13) . .
O7 Cu2 O12 Cu1 -175.8(3) . .
O11 Cu2 O12 Cu1 0.1(3) . .
O4 Cu2 O12 Cu1 -73.4(3) 1_545 .
Cu3 Cu2 O12 Cu1 -34.7(2) . .
O9 Cu4 O12 Cu2 -103.9(4) 1_545 .
O8 Cu4 O12 Cu2 72.9(3) 4_465 .
O6 Cu4 O12 Cu2 -1(2) 4_455 .
Cu1 Cu4 O12 Cu2 105.0(4) . .
O9 Cu4 O12 Cu1 151.1(3) 1_545 .
O8 Cu4 O12 Cu1 -32.1(3) 4_465 .
O6 Cu4 O12 Cu1 -105.8(18) 4_455 .
O3 Cu1 O12 Cu2 172.4(3) 4_465 .
O1 Cu1 O12 Cu2 -28(2) 4_465 .
O11 Cu1 O12 Cu2 -0.1(3) . .
O8 Cu1 O12 Cu2 -94.3(3) 4_465 .
Cu4 Cu1 O12 Cu2 -121.8(4) . .
O3 Cu1 O12 Cu4 -65.8(3) 4_465 .
O1 Cu1 O12 Cu4 94.1(19) 4_465 .
O11 Cu1 O12 Cu4 121.6(2) . .
O8 Cu1 O12 Cu4 27.5(2) 4_465 .
Cu2 Cu1 O12 Cu4 121.8(4) . .
